data_4519386
loop_
_publ_author_name
'Navarro, Miquel'
'Alf\'erez, Macarena G.'
'de Sousa, Morgane'
'Miranda-Pizarro, Juan'
'Campos, Jes\'us'

_publ_section_title
;
 Dicoordinate Au(I)--Ethylene Complexes as Hydroamination Catalysts
;
_journal_issue 7
_journal_name_full 'ACS Catalysis'
_journal_page_first 4227
_journal_page_last 4241
_journal_paper_doi 10.1021/acscatal.1c05823
_journal_volume 12
_journal_year 2022
_chemical_formula_sum 'C46 H67 Au Cl P'
_chemical_formula_weight 883.38
_space_group_crystal_system orthorhombic
_space_group_IT_number 19
_space_group_name_Hall 'P 2ac 2ab'
_space_group_name_H-M_alt 'P 21 21 21'
_atom_sites_solution_hydrogens geom
_audit_creation_method SHELXL-2014/7
_cell_angle_alpha 90
_cell_angle_beta 90
_cell_angle_gamma 90
_cell_formula_units_Z 4
_cell_length_a 12.6694(2)
_cell_length_b 18.1472(4)
_cell_length_c 18.8940(4)
_cell_measurement_reflns_used 9843
_cell_measurement_temperature 193(2)
_cell_measurement_theta_max 30.10
_cell_measurement_theta_min 2.49
_cell_volume 4344.00(15)
_computing_cell_refinement 'Bruker SAINT'
_computing_data_collection 'Bruker APEX2'
_computing_data_reduction 'Bruker SAINT A'
_computing_structure_refinement 'SHELXL-2014/7 (Sheldrick, 2014)'
_computing_structure_solution 'SHELXT 2014/5 (Sheldrick, 2014)'
_diffrn_ambient_temperature 193(2)
_diffrn_measured_fraction_theta_full 0.999
_diffrn_measured_fraction_theta_max 0.998
_diffrn_measurement_device_type 'Bruker APEX-II CCD'
_diffrn_measurement_method '\f and \w scans'
_diffrn_radiation_monochromator graphite
_diffrn_radiation_source 'fine-focus sealed tube'
_diffrn_radiation_type MoK\a
_diffrn_radiation_wavelength 0.71073
_diffrn_reflns_av_R_equivalents 0.0297
_diffrn_reflns_av_unetI/netI 0.0490
_diffrn_reflns_Laue_measured_fraction_full 0.999
_diffrn_reflns_Laue_measured_fraction_max 0.998
_diffrn_reflns_limit_h_max 18
_diffrn_reflns_limit_h_min -16
_diffrn_reflns_limit_k_max 25
_diffrn_reflns_limit_k_min -25
_diffrn_reflns_limit_l_max 21
_diffrn_reflns_limit_l_min -26
_diffrn_reflns_number 48475
_diffrn_reflns_point_group_measured_fraction_full 0.995
_diffrn_reflns_point_group_measured_fraction_max 0.996
_diffrn_reflns_theta_full 25.242
_diffrn_reflns_theta_max 30.543
_diffrn_reflns_theta_min 2.156
_exptl_absorpt_coefficient_mu 3.514
_exptl_absorpt_correction_T_max 0.7461
_exptl_absorpt_correction_T_min 0.6011
_exptl_absorpt_correction_type multi-scan
_exptl_absorpt_process_details
; 
 SADABS, Bruker (2006). APEX 2. Version 2.1. Bruker Analytical
 X-ray Solutions, Madison, Wisconsin, USA. 
;
_exptl_crystal_colour colorless
_exptl_crystal_density_diffrn 1.351
_exptl_crystal_description prism
_exptl_crystal_F_000 1816
_exptl_crystal_size_max 0.20
_exptl_crystal_size_mid 0.17
_exptl_crystal_size_min 0.10
_refine_diff_density_max 0.849
_refine_diff_density_min -0.466
_refine_diff_density_rms 0.065
_refine_ls_abs_structure_details
;
 Flack x determined using 5062 quotients [(I+)-(I-)]/[(I+)+(I-)]
 (Parsons, Flack and Wagner, Acta Cryst. B69 (2013) 249-259).
;
_refine_ls_abs_structure_Flack 0.004(2)
_refine_ls_extinction_method none
_refine_ls_goodness_of_fit_ref 0.862
_refine_ls_hydrogen_treatment constr
_refine_ls_matrix_type full
_refine_ls_number_parameters 454
_refine_ls_number_reflns 13243
_refine_ls_number_restraints 0
_refine_ls_restrained_S_all 0.862
_refine_ls_R_factor_all 0.0267
_refine_ls_R_factor_gt 0.0217
_refine_ls_shift/su_max 0.002
_refine_ls_shift/su_mean 0.000
_refine_ls_structure_factor_coef Fsqd
_refine_ls_weighting_details 'w=1/[\s^2^(Fo^2^)] where P=(Fo^2^+2Fc^2^)/3'
_refine_ls_weighting_scheme calc
_refine_ls_wR_factor_gt 0.0393
_refine_ls_wR_factor_ref 0.0404
_reflns_Friedel_coverage 0.821
_reflns_Friedel_fraction_full 0.991
_reflns_Friedel_fraction_max 0.992
_reflns_number_gt 12142
_reflns_number_total 13243
_reflns_threshold_expression 'I > 2\s(I)'
_cod_data_source_file cs1c05823_si_006.cif
_cod_data_source_block jcm4319a
_cod_database_code 4519386
_shelx_shelxl_version_number 2014/7
_shelx_space_group_comment
;
The symmetry employed for this shelxl refinement is uniquely defined
by the following loop, which should always be used as a source of
symmetry information in preference to the above space-group names.
They are only intended as comments.
;

loop_
_space_group_symop_operation_xyz
'x, y, z'
'x+1/2, -y+1/2, -z'
'-x, y+1/2, -z+1/2'
'-x+1/2, -y, z+1/2'

loop_
_atom_site_label
_atom_site_type_symbol
_atom_site_fract_x
_atom_site_fract_y
_atom_site_fract_z
_atom_site_U_iso_or_equiv
_atom_site_adp_type
_atom_site_occupancy
_atom_site_site_symmetry_order
_atom_site_calc_flag
_atom_site_refinement_flags_posn
_atom_site_refinement_flags_adp
_atom_site_refinement_flags_occupancy
_atom_site_disorder_assembly
_atom_site_disorder_group
Au1 Au 0.73733(2) 0.35871(2) 0.96704(2) 0.02115(3) Uani 1 1 d . . . . .
Cl1 Cl 0.81872(6) 0.25660(4) 1.01396(5) 0.0385(2) Uani 1 1 d . . . . .
P1 P 0.63777(5) 0.45070(4) 0.92382(4) 0.01606(15) Uani 1 1 d . . . . .
C1 C 0.70270(19) 0.53120(14) 0.88273(14) 0.0135(5) Uani 1 1 d . . . . .
C2 C 0.6449(2) 0.59296(15) 0.85767(14) 0.0166(6) Uani 1 1 d . . . . .
C3 C 0.6925(2) 0.64183(19) 0.81086(15) 0.0244(6) Uani 1 1 d . . . . .
H1 H 0.6531 0.6826 0.7935 0.029 Uiso 1 1 calc R U . . .
C4 C 0.7958(2) 0.63249(19) 0.78903(17) 0.0306(7) Uani 1 1 d . . . . .
H2 H 0.8256 0.6647 0.7548 0.037 Uiso 1 1 calc R U . . .
C5 C 0.8548(2) 0.57644(17) 0.81725(16) 0.0245(6) Uani 1 1 d . . . . .
H3 H 0.9270 0.5719 0.8045 0.029 Uiso 1 1 calc R U . . .
C6 C 0.8107(2) 0.52598(15) 0.86439(15) 0.0163(6) Uani 1 1 d . . . . .
C7 C 0.88576(19) 0.47019(14) 0.89322(15) 0.0158(5) Uani 1 1 d . . . . .
C8 C 0.92135(19) 0.47561(15) 0.96276(16) 0.0197(5) Uani 1 1 d . . . . .
H24 H 0.8933 0.5126 0.9929 0.024 Uiso 1 1 calc R U . . .
C9 C 0.9981(2) 0.42712(17) 0.98860(15) 0.0217(6) Uani 1 1 d . . . . .
C10 C 1.0370(2) 0.37354(15) 0.94322(15) 0.0209(6) Uani 1 1 d . . . . .
H14 H 1.0890 0.3403 0.9603 0.025 Uiso 1 1 calc R U . . .
C11 C 1.00256(19) 0.36669(15) 0.87305(14) 0.0176(5) Uani 1 1 d . . . . .
C12 C 1.0477(2) 0.30592(16) 0.82653(16) 0.0211(6) Uani 1 1 d . . . . .
C13 C 0.9937(3) 0.3021(2) 0.7539(2) 0.0427(10) Uani 1 1 d . . . . .
H6 H 0.9176 0.2951 0.7603 0.064 Uiso 1 1 calc R U . . .
H5 H 1.0227 0.2607 0.7269 0.064 Uiso 1 1 calc R U . . .
H4 H 1.0063 0.3481 0.7281 0.064 Uiso 1 1 calc R U . . .
C14 C 1.1658(2) 0.3201(2) 0.8148(2) 0.0395(9) Uani 1 1 d . . . . .
H8 H 1.1751 0.3666 0.7892 0.059 Uiso 1 1 calc R U . . .
H9 H 1.1960 0.2797 0.7870 0.059 Uiso 1 1 calc R U . . .
H7 H 1.2016 0.3231 0.8606 0.059 Uiso 1 1 calc R U . . .
C15 C 1.0319(3) 0.23168(18) 0.86312(18) 0.0401(9) Uani 1 1 d . . . . .
H10 H 1.0707 0.2312 0.9080 0.060 Uiso 1 1 calc R U . . .
H12 H 1.0583 0.1922 0.8325 0.060 Uiso 1 1 calc R U . . .
H11 H 0.9566 0.2240 0.8724 0.060 Uiso 1 1 calc R U . . .
C16 C 0.9269(2) 0.41620(16) 0.84882(15) 0.0176(6) Uani 1 1 d . . . . .
H13 H 0.9029 0.4131 0.8013 0.021 Uiso 1 1 calc R U . . .
C17 C 1.0359(3) 0.43467(19) 1.06537(17) 0.0295(8) Uani 1 1 d . . . . .
C18 C 1.1075(3) 0.3708(2) 1.0870(2) 0.0598(12) Uani 1 1 d . . . . .
H16 H 1.0707 0.3240 1.0789 0.090 Uiso 1 1 calc R U . . .
H17 H 1.1254 0.3752 1.1372 0.090 Uiso 1 1 calc R U . . .
H15 H 1.1723 0.3721 1.0587 0.090 Uiso 1 1 calc R U . . .
C19 C 1.0973(3) 0.5069(2) 1.07254(19) 0.0407(9) Uani 1 1 d . . . . .
H20 H 1.1603 0.5050 1.0426 0.061 Uiso 1 1 calc R U . . .
H19 H 1.1183 0.5138 1.1220 0.061 Uiso 1 1 calc R U . . .
H18 H 1.0524 0.5480 1.0577 0.061 Uiso 1 1 calc R U . . .
C20 C 0.9416(3) 0.4353(3) 1.11530(17) 0.0508(11) Uani 1 1 d . . . . .
H22 H 0.8974 0.4784 1.1052 0.076 Uiso 1 1 calc R U . . .
H21 H 0.9665 0.4377 1.1643 0.076 Uiso 1 1 calc R U . . .
H23 H 0.9001 0.3903 1.1085 0.076 Uiso 1 1 calc R U . . .
C21 C 0.5341(2) 0.61327(15) 0.87816(14) 0.0169(6) Uani 1 1 d . . . . .
C22 C 0.5192(2) 0.66378(15) 0.93312(15) 0.0194(6) Uani 1 1 d . . . . .
H45 H 0.5788 0.6828 0.9576 0.023 Uiso 1 1 calc R U . . .
C23 C 0.4180(2) 0.68678(15) 0.95271(15) 0.0214(6) Uani 1 1 d . . . . .
C24 C 0.3335(2) 0.65723(15) 0.91539(15) 0.0223(6) Uani 1 1 d . . . . .
H35 H 0.2641 0.6715 0.9287 0.027 Uiso 1 1 calc R U . . .
C25 C 0.3450(2) 0.60798(15) 0.85974(15) 0.0186(6) Uani 1 1 d . . . . .
C26 C 0.4475(2) 0.58768(15) 0.84100(15) 0.0175(6) Uani 1 1 d . . . . .
H25 H 0.4579 0.5556 0.8019 0.021 Uiso 1 1 calc R U . . .
C27 C 0.2472(2) 0.57821(15) 0.82178(14) 0.0242(6) Uani 1 1 d . . . . .
C28 C 0.1879(3) 0.6421(2) 0.78606(19) 0.0420(8) Uani 1 1 d . . . . .
H26 H 0.1696 0.6793 0.8217 0.063 Uiso 1 1 calc R U . . .
H28 H 0.1233 0.6234 0.7640 0.063 Uiso 1 1 calc R U . . .
H27 H 0.2331 0.6645 0.7498 0.063 Uiso 1 1 calc R U . . .
C29 C 0.1746(3) 0.5407(2) 0.87539(19) 0.0410(9) Uani 1 1 d . . . . .
H30 H 0.2134 0.5017 0.9000 0.061 Uiso 1 1 calc R U . . .
H31 H 0.1139 0.5192 0.8507 0.061 Uiso 1 1 calc R U . . .
H29 H 0.1497 0.5771 0.9099 0.061 Uiso 1 1 calc R U . . .
C30 C 0.2755(3) 0.52129(18) 0.76515(16) 0.0337(7) Uani 1 1 d . . . . .
H33 H 0.3196 0.5445 0.7288 0.051 Uiso 1 1 calc R U . . .
H34 H 0.2107 0.5024 0.7433 0.051 Uiso 1 1 calc R U . . .
H32 H 0.3143 0.4805 0.7870 0.051 Uiso 1 1 calc R U . . .
C31 C 0.3967(2) 0.74245(18) 1.01230(16) 0.0274(7) Uani 1 1 d . . . . .
C32 C 0.3381(3) 0.80922(18) 0.98263(19) 0.0424(9) Uani 1 1 d . . . . .
H37 H 0.3824 0.8338 0.9472 0.064 Uiso 1 1 calc R U . . .
H36 H 0.3224 0.8437 1.0211 0.064 Uiso 1 1 calc R U . . .
H38 H 0.2721 0.7930 0.9605 0.064 Uiso 1 1 calc R U . . .
C33 C 0.3293(3) 0.7055(2) 1.06986(18) 0.0432(9) Uani 1 1 d . . . . .
H39 H 0.2605 0.6919 1.0500 0.065 Uiso 1 1 calc R U . . .
H41 H 0.3191 0.7398 1.1093 0.065 Uiso 1 1 calc R U . . .
H40 H 0.3652 0.6611 1.0870 0.065 Uiso 1 1 calc R U . . .
C34 C 0.4989(2) 0.7697(2) 1.04684(19) 0.0415(9) Uani 1 1 d . . . . .
H43 H 0.5380 0.7277 1.0661 0.062 Uiso 1 1 calc R U . . .
H42 H 0.4817 0.8041 1.0852 0.062 Uiso 1 1 calc R U . . .
H44 H 0.5423 0.7949 1.0114 0.062 Uiso 1 1 calc R U . . .
C35 C 0.5584(2) 0.41255(16) 0.85019(16) 0.0210(6) Uani 1 1 d . . . . .
H56 H 0.4961 0.4455 0.8426 0.025 Uiso 1 1 calc R U . . .
C36 C 0.5179(3) 0.33512(18) 0.86647(18) 0.0362(8) Uani 1 1 d . . . . .
H54 H 0.5783 0.3031 0.8790 0.043 Uiso 1 1 calc R U . . .
H55 H 0.4701 0.3373 0.9079 0.043 Uiso 1 1 calc R U . . .
C37 C 0.4590(3) 0.3013(2) 0.80410(19) 0.0408(9) Uani 1 1 d . . . . .
H53 H 0.4365 0.2506 0.8164 0.049 Uiso 1 1 calc R U . . .
H46 H 0.3949 0.3307 0.7940 0.049 Uiso 1 1 calc R U . . .
C38 C 0.5281(3) 0.2990(3) 0.7391(2) 0.0535(12) Uani 1 1 d . . . . .
H47 H 0.4878 0.2783 0.6988 0.064 Uiso 1 1 calc R U . . .
H48 H 0.5898 0.2668 0.7479 0.064 Uiso 1 1 calc R U . . .
C39 C 0.5653(4) 0.3767(3) 0.7210(2) 0.0700(15) Uani 1 1 d . . . . .
H49 H 0.6125 0.3747 0.6793 0.084 Uiso 1 1 calc R U . . .
H50 H 0.5036 0.4075 0.7086 0.084 Uiso 1 1 calc R U . . .
C40 C 0.6239(3) 0.4119(2) 0.78261(17) 0.0448(10) Uani 1 1 d . . . . .
H52 H 0.6429 0.4631 0.7699 0.054 Uiso 1 1 calc R U . . .
H51 H 0.6901 0.3844 0.7912 0.054 Uiso 1 1 calc R U . . .
C41 C 0.5549(2) 0.48771(16) 0.99590(15) 0.0215(6) Uani 1 1 d . . . . .
H67 H 0.5107 0.5287 0.9767 0.026 Uiso 1 1 calc R U . . .
C42 C 0.4822(2) 0.42975(17) 1.02853(18) 0.0297(7) Uani 1 1 d . . . . .
H65 H 0.4300 0.4135 0.9928 0.036 Uiso 1 1 calc R U . . .
H66 H 0.5244 0.3863 1.0429 0.036 Uiso 1 1 calc R U . . .
C43 C 0.4245(3) 0.4608(2) 1.0930(2) 0.0419(9) Uani 1 1 d . . . . .
H58 H 0.3764 0.5006 1.0776 0.050 Uiso 1 1 calc R U . . .
H57 H 0.3811 0.4214 1.1146 0.050 Uiso 1 1 calc R U . . .
C44 C 0.4999(3) 0.4907(2) 1.14765(18) 0.0429(9) Uani 1 1 d . . . . .
H59 H 0.5436 0.4500 1.1666 0.052 Uiso 1 1 calc R U . . .
H60 H 0.4595 0.5123 1.1874 0.052 Uiso 1 1 calc R U . . .
C45 C 0.5711(3) 0.5491(2) 1.11564(18) 0.0396(9) Uani 1 1 d . . . . .
H62 H 0.6224 0.5660 1.1517 0.048 Uiso 1 1 calc R U . . .
H61 H 0.5280 0.5921 1.1011 0.048 Uiso 1 1 calc R U . . .
C46 C 0.6307(2) 0.51927(19) 1.05141(17) 0.0328(8) Uani 1 1 d . . . . .
H64 H 0.6801 0.4802 1.0669 0.039 Uiso 1 1 calc R U . . .
H63 H 0.6728 0.5594 1.0299 0.039 Uiso 1 1 calc R U . . .

loop_
_atom_site_aniso_label
_atom_site_aniso_U_11
_atom_site_aniso_U_22
_atom_site_aniso_U_33
_atom_site_aniso_U_23
_atom_site_aniso_U_13
_atom_site_aniso_U_12
Au1 0.02016(5) 0.01739(4) 0.02590(5) 0.00637(4) 0.00106(5) 0.00135(4)
Cl1 0.0326(4) 0.0273(4) 0.0557(6) 0.0208(4) -0.0027(4) 0.0084(3)
P1 0.0157(3) 0.0138(3) 0.0186(4) 0.0022(3) 0.0025(3) -0.0007(3)
C1 0.0140(12) 0.0140(12) 0.0124(13) -0.0014(10) 0.0003(10) -0.0015(9)
C2 0.0156(13) 0.0157(13) 0.0185(14) 0.0001(11) 0.0005(11) 0.0018(10)
C3 0.0232(13) 0.0192(13) 0.0310(16) 0.0101(15) 0.0057(12) 0.0043(13)
C4 0.0260(15) 0.0277(18) 0.0381(18) 0.0167(15) 0.0099(13) 0.0025(13)
C5 0.0154(14) 0.0232(15) 0.0348(18) 0.0092(14) 0.0088(12) 0.0020(11)
C6 0.0158(13) 0.0160(13) 0.0169(14) -0.0022(11) 0.0007(11) 0.0001(10)
C7 0.0111(12) 0.0162(13) 0.0200(15) 0.0013(11) 0.0002(11) -0.0024(10)
C8 0.0199(13) 0.0183(13) 0.0211(15) -0.0017(13) 0.0035(13) 0.0019(10)
C9 0.0242(15) 0.0204(14) 0.0205(15) 0.0011(12) -0.0032(11) -0.0005(12)
C10 0.0190(13) 0.0175(15) 0.0263(15) 0.0015(11) -0.0049(11) 0.0034(10)
C11 0.0155(12) 0.0133(13) 0.0240(14) -0.0005(12) 0.0022(10) 0.0003(10)
C12 0.0224(15) 0.0166(14) 0.0242(16) -0.0006(12) 0.0018(12) 0.0032(11)
C13 0.055(2) 0.038(2) 0.036(2) -0.0122(17) -0.0061(18) 0.0198(18)
C14 0.0287(18) 0.0330(19) 0.057(2) -0.0160(17) 0.0143(17) 0.0009(14)
C15 0.059(2) 0.0191(16) 0.042(2) -0.0008(15) 0.0166(19) 0.0033(16)
C16 0.0163(13) 0.0176(15) 0.0190(15) 0.0013(12) -0.0006(11) 0.0002(10)
C17 0.0374(19) 0.0279(18) 0.0233(17) -0.0030(14) -0.0110(14) 0.0051(14)
C18 0.096(3) 0.046(3) 0.037(2) -0.0070(19) -0.036(2) 0.026(2)
C19 0.048(2) 0.042(2) 0.032(2) -0.0060(17) -0.0168(17) -0.0028(17)
C20 0.066(3) 0.067(3) 0.0194(18) -0.0002(19) -0.0018(18) -0.009(2)
C21 0.0166(13) 0.0135(12) 0.0206(15) 0.0057(11) 0.0010(11) 0.0010(10)
C22 0.0178(14) 0.0174(13) 0.0229(15) -0.0016(11) -0.0022(12) 0.0024(10)
C23 0.0218(14) 0.0189(13) 0.0234(16) 0.0000(12) 0.0020(12) 0.0031(10)
C24 0.0139(12) 0.0271(16) 0.0257(16) -0.0029(12) 0.0023(11) 0.0043(10)
C25 0.0142(13) 0.0184(13) 0.0233(15) 0.0033(12) 0.0009(11) 0.0003(10)
C26 0.0190(13) 0.0158(13) 0.0178(14) 0.0018(11) 0.0027(11) 0.0024(10)
C27 0.0169(14) 0.0277(14) 0.0279(14) -0.0025(12) -0.0020(13) -0.0008(12)
C28 0.0342(17) 0.044(2) 0.048(2) -0.001(2) -0.0180(15) 0.0068(18)
C29 0.0302(18) 0.050(2) 0.043(2) -0.0021(18) 0.0055(16) -0.0155(16)
C30 0.0264(17) 0.0395(18) 0.0352(17) -0.0105(14) -0.0060(15) -0.0051(14)
C31 0.0263(16) 0.0272(16) 0.0288(18) -0.0105(13) 0.0006(13) 0.0061(12)
C32 0.049(2) 0.0300(18) 0.049(2) -0.0116(17) -0.0027(18) 0.0148(15)
C33 0.045(2) 0.051(2) 0.034(2) -0.0108(18) 0.0114(17) 0.0057(18)
C34 0.0370(19) 0.042(2) 0.045(2) -0.0235(18) -0.0032(17) 0.0022(15)
C35 0.0197(14) 0.0162(15) 0.0272(17) -0.0008(13) -0.0030(12) -0.0007(11)
C36 0.045(2) 0.0268(18) 0.037(2) -0.0021(15) 0.0025(16) -0.0170(15)
C37 0.042(2) 0.031(2) 0.049(2) -0.0065(18) -0.0040(18) -0.0182(16)
C38 0.064(3) 0.050(3) 0.047(3) -0.020(2) -0.006(2) -0.019(2)
C39 0.106(4) 0.073(3) 0.030(2) -0.011(2) -0.003(2) -0.052(3)
C40 0.063(3) 0.048(2) 0.0232(17) -0.0097(17) 0.0082(17) -0.034(2)
C41 0.0214(15) 0.0191(14) 0.0242(16) 0.0064(12) 0.0071(12) 0.0013(11)
C42 0.0321(15) 0.0286(16) 0.0285(17) 0.0028(16) 0.0127(16) -0.0077(12)
C43 0.038(2) 0.045(2) 0.043(2) 0.0048(18) 0.0234(18) -0.0057(16)
C44 0.055(2) 0.048(2) 0.0264(19) -0.0022(17) 0.0167(18) 0.0028(19)
C45 0.047(2) 0.042(2) 0.0293(19) -0.0116(16) 0.0144(17) -0.0035(17)
C46 0.0313(17) 0.0378(19) 0.0293(19) -0.0110(15) 0.0101(14) -0.0067(14)

loop_
_atom_type_symbol
_atom_type_description
_atom_type_scat_dispersion_real
_atom_type_scat_dispersion_imag
_atom_type_scat_source
C C 0.0033 0.0016 'International Tables Vol C Tables 4.2.6.8 and 6.1.1.4'
H H 0.0000 0.0000 'International Tables Vol C Tables 4.2.6.8 and 6.1.1.4'
P P 0.1023 0.0942 'International Tables Vol C Tables 4.2.6.8 and 6.1.1.4'
Cl Cl 0.1484 0.1585 'International Tables Vol C Tables 4.2.6.8 and 6.1.1.4'
Au Au -2.0133 8.8022 'International Tables Vol C Tables 4.2.6.8 and 6.1.1.4'

loop_
_geom_angle_atom_site_label_1
_geom_angle_atom_site_label_2
_geom_angle_atom_site_label_3
_geom_angle
_geom_angle_site_symmetry_1
_geom_angle_site_symmetry_3
_geom_angle_publ_flag
P1 Au1 Cl1 172.48(3) . . ?
C41 P1 C1 105.99(12) . . ?
C41 P1 C35 112.43(13) . . ?
C1 P1 C35 102.82(13) . . ?
C41 P1 Au1 108.75(10) . . ?
C1 P1 Au1 119.37(8) . . ?
C35 P1 Au1 107.49(10) . . ?
C6 C1 C2 118.0(2) . . ?
C6 C1 P1 118.7(2) . . ?
C2 C1 P1 122.30(19) . . ?
C3 C2 C1 119.5(2) . . ?
C3 C2 C21 114.4(2) . . ?
C1 C2 C21 126.1(2) . . ?
C4 C3 C2 121.5(3) . . ?
C5 C4 C3 119.4(3) . . ?
C4 C5 C6 121.1(3) . . ?
C5 C6 C1 120.0(3) . . ?
C5 C6 C7 115.1(2) . . ?
C1 C6 C7 124.9(3) . . ?
C16 C7 C8 119.8(2) . . ?
C16 C7 C6 119.8(2) . . ?
C8 C7 C6 120.2(2) . . ?
C7 C8 C9 120.7(3) . . ?
C10 C9 C8 118.2(3) . . ?
C10 C9 C17 122.4(3) . . ?
C8 C9 C17 119.4(3) . . ?
C9 C10 C11 122.4(3) . . ?
C16 C11 C10 117.9(3) . . ?
C16 C11 C12 122.5(3) . . ?
C10 C11 C12 119.6(2) . . ?
C11 C12 C15 109.2(2) . . ?
C11 C12 C13 112.4(2) . . ?
C15 C12 C13 107.9(3) . . ?
C11 C12 C14 109.2(2) . . ?
C15 C12 C14 110.0(3) . . ?
C13 C12 C14 108.2(3) . . ?
C7 C16 C11 121.0(3) . . ?
C20 C17 C18 107.9(3) . . ?
C20 C17 C19 109.7(3) . . ?
C18 C17 C19 108.9(3) . . ?
C20 C17 C9 110.0(3) . . ?
C18 C17 C9 111.7(3) . . ?
C19 C17 C9 108.6(3) . . ?
C26 C21 C22 119.3(2) . . ?
C26 C21 C2 121.9(2) . . ?
C22 C21 C2 118.6(2) . . ?
C21 C22 C23 121.1(3) . . ?
C24 C23 C22 117.2(3) . . ?
C24 C23 C31 119.3(2) . . ?
C22 C23 C31 123.5(3) . . ?
C25 C24 C23 123.5(2) . . ?
C24 C25 C26 117.4(3) . . ?
C24 C25 C27 119.8(2) . . ?
C26 C25 C27 122.8(2) . . ?
C21 C26 C25 121.4(3) . . ?
C29 C27 C30 107.7(3) . . ?
C29 C27 C25 109.5(2) . . ?
C30 C27 C25 112.1(2) . . ?
C29 C27 C28 109.4(3) . . ?
C30 C27 C28 108.5(2) . . ?
C25 C27 C28 109.6(2) . . ?
C32 C31 C33 109.6(3) . . ?
C32 C31 C23 109.8(3) . . ?
C33 C31 C23 109.2(3) . . ?
C32 C31 C34 108.1(3) . . ?
C33 C31 C34 108.0(3) . . ?
C23 C31 C34 112.1(2) . . ?
C40 C35 C36 110.2(3) . . ?
C40 C35 P1 109.7(2) . . ?
C36 C35 P1 112.0(2) . . ?
C37 C36 C35 112.3(3) . . ?
C38 C37 C36 110.9(3) . . ?
C37 C38 C39 109.6(4) . . ?
C40 C39 C38 111.6(4) . . ?
C39 C40 C35 112.3(3) . . ?
C42 C41 C46 111.0(3) . . ?
C42 C41 P1 113.0(2) . . ?
C46 C41 P1 106.55(19) . . ?
C43 C42 C41 110.9(3) . . ?
C44 C43 C42 112.0(3) . . ?
C43 C44 C45 110.8(3) . . ?
C44 C45 C46 111.2(3) . . ?
C45 C46 C41 111.5(3) . . ?

loop_
_geom_bond_atom_site_label_1
_geom_bond_atom_site_label_2
_geom_bond_distance
_geom_bond_site_symmetry_2
_geom_bond_publ_flag
Au1 P1 2.2460(7) . ?
Au1 Cl1 2.2984(7) . ?
P1 C41 1.846(3) . ?
P1 C1 1.848(3) . ?
P1 C35 1.851(3) . ?
C1 C6 1.415(4) . ?
C1 C2 1.420(4) . ?
C2 C3 1.390(4) . ?
C2 C21 1.502(4) . ?
C3 C4 1.383(4) . ?
C4 C5 1.371(4) . ?
C5 C6 1.394(4) . ?
C6 C7 1.492(4) . ?
C7 C16 1.391(4) . ?
C7 C8 1.392(4) . ?
C8 C9 1.399(4) . ?
C9 C10 1.387(4) . ?
C9 C17 1.534(4) . ?
C10 C11 1.401(4) . ?
C11 C16 1.392(4) . ?
C11 C12 1.522(4) . ?
C12 C15 1.527(4) . ?
C12 C13 1.535(5) . ?
C12 C14 1.534(4) . ?
C17 C20 1.522(5) . ?
C17 C18 1.528(5) . ?
C17 C19 1.529(5) . ?
C21 C26 1.383(4) . ?
C21 C22 1.398(4) . ?
C22 C23 1.398(4) . ?
C23 C24 1.390(4) . ?
C23 C31 1.537(4) . ?
C24 C25 1.388(4) . ?
C25 C26 1.395(4) . ?
C25 C27 1.530(4) . ?
C27 C29 1.529(4) . ?
C27 C30 1.530(4) . ?
C27 C28 1.538(4) . ?
C31 C32 1.527(4) . ?
C31 C33 1.537(5) . ?
C31 C34 1.532(4) . ?
C35 C40 1.523(4) . ?
C35 C36 1.527(4) . ?
C36 C37 1.524(4) . ?
C37 C38 1.509(5) . ?
C38 C39 1.527(6) . ?
C39 C40 1.520(5) . ?
C41 C42 1.528(4) . ?
C41 C46 1.533(4) . ?
C42 C43 1.528(4) . ?
C43 C44 1.508(5) . ?
C44 C45 1.518(5) . ?
C45 C46 1.528(4) . ?

loop_
_geom_torsion_atom_site_label_1
_geom_torsion_atom_site_label_2
_geom_torsion_atom_site_label_3
_geom_torsion_atom_site_label_4
_geom_torsion
_geom_torsion_site_symmetry_1
_geom_torsion_site_symmetry_2
_geom_torsion_site_symmetry_3
_geom_torsion_site_symmetry_4
_geom_torsion_publ_flag
C41 P1 C1 C6 137.6(2) . . . . ?
C35 P1 C1 C6 -104.2(2) . . . . ?
Au1 P1 C1 C6 14.6(2) . . . . ?
C41 P1 C1 C2 -53.6(3) . . . . ?
C35 P1 C1 C2 64.5(2) . . . . ?
Au1 P1 C1 C2 -176.67(18) . . . . ?
C6 C1 C2 C3 6.3(4) . . . . ?
P1 C1 C2 C3 -162.6(2) . . . . ?
C6 C1 C2 C21 -172.2(3) . . . . ?
P1 C1 C2 C21 19.0(4) . . . . ?
C1 C2 C3 C4 -1.2(5) . . . . ?
C21 C2 C3 C4 177.4(3) . . . . ?
C2 C3 C4 C5 -3.9(5) . . . . ?
C3 C4 C5 C6 3.9(5) . . . . ?
C4 C5 C6 C1 1.3(5) . . . . ?
C4 C5 C6 C7 -177.3(3) . . . . ?
C2 C1 C6 C5 -6.4(4) . . . . ?
P1 C1 C6 C5 162.9(2) . . . . ?
C2 C1 C6 C7 172.1(2) . . . . ?
P1 C1 C6 C7 -18.6(4) . . . . ?
C5 C6 C7 C16 -68.9(3) . . . . ?
C1 C6 C7 C16 112.5(3) . . . . ?
C5 C6 C7 C8 105.8(3) . . . . ?
C1 C6 C7 C8 -72.7(4) . . . . ?
C16 C7 C8 C9 -0.1(4) . . . . ?
C6 C7 C8 C9 -174.8(2) . . . . ?
C7 C8 C9 C10 -0.3(4) . . . . ?
C7 C8 C9 C17 179.8(3) . . . . ?
C8 C9 C10 C11 0.2(4) . . . . ?
C17 C9 C10 C11 -179.9(3) . . . . ?
C9 C10 C11 C16 0.3(4) . . . . ?
C9 C10 C11 C12 -179.2(3) . . . . ?
C16 C11 C12 C15 -124.5(3) . . . . ?
C10 C11 C12 C15 55.0(4) . . . . ?
C16 C11 C12 C13 -4.9(4) . . . . ?
C10 C11 C12 C13 174.6(3) . . . . ?
C16 C11 C12 C14 115.2(3) . . . . ?
C10 C11 C12 C14 -65.3(4) . . . . ?
C8 C7 C16 C11 0.7(4) . . . . ?
C6 C7 C16 C11 175.5(2) . . . . ?
C10 C11 C16 C7 -0.8(4) . . . . ?
C12 C11 C16 C7 178.7(3) . . . . ?
C10 C9 C17 C20 -127.7(3) . . . . ?
C8 C9 C17 C20 52.2(4) . . . . ?
C10 C9 C17 C18 -7.9(4) . . . . ?
C8 C9 C17 C18 171.9(3) . . . . ?
C10 C9 C17 C19 112.3(3) . . . . ?
C8 C9 C17 C19 -67.9(4) . . . . ?
C3 C2 C21 C26 91.3(3) . . . . ?
C1 C2 C21 C26 -90.2(4) . . . . ?
C3 C2 C21 C22 -83.9(3) . . . . ?
C1 C2 C21 C22 94.6(3) . . . . ?
C26 C21 C22 C23 2.3(4) . . . . ?
C2 C21 C22 C23 177.6(3) . . . . ?
C21 C22 C23 C24 0.1(4) . . . . ?
C21 C22 C23 C31 -179.6(3) . . . . ?
C22 C23 C24 C25 -1.3(4) . . . . ?
C31 C23 C24 C25 178.5(3) . . . . ?
C23 C24 C25 C26 0.0(4) . . . . ?
C23 C24 C25 C27 179.9(3) . . . . ?
C22 C21 C26 C25 -3.7(4) . . . . ?
C2 C21 C26 C25 -178.8(2) . . . . ?
C24 C25 C26 C21 2.5(4) . . . . ?
C27 C25 C26 C21 -177.4(3) . . . . ?
C24 C25 C27 C29 -57.0(4) . . . . ?
C26 C25 C27 C29 122.9(3) . . . . ?
C24 C25 C27 C30 -176.5(3) . . . . ?
C26 C25 C27 C30 3.4(4) . . . . ?
C24 C25 C27 C28 63.0(3) . . . . ?
C26 C25 C27 C28 -117.1(3) . . . . ?
C24 C23 C31 C32 -59.2(4) . . . . ?
C22 C23 C31 C32 120.5(3) . . . . ?
C24 C23 C31 C33 61.0(4) . . . . ?
C22 C23 C31 C33 -119.3(3) . . . . ?
C24 C23 C31 C34 -179.3(3) . . . . ?
C22 C23 C31 C34 0.4(4) . . . . ?
C41 P1 C35 C40 157.3(2) . . . . ?
C1 P1 C35 C40 43.7(3) . . . . ?
Au1 P1 C35 C40 -83.1(2) . . . . ?
C41 P1 C35 C36 -80.1(2) . . . . ?
C1 P1 C35 C36 166.4(2) . . . . ?
Au1 P1 C35 C36 39.6(2) . . . . ?
C40 C35 C36 C37 -53.6(4) . . . . ?
P1 C35 C36 C37 -176.0(2) . . . . ?
C35 C36 C37 C38 57.1(4) . . . . ?
C36 C37 C38 C39 -57.6(5) . . . . ?
C37 C38 C39 C40 57.2(5) . . . . ?
C38 C39 C40 C35 -55.5(5) . . . . ?
C36 C35 C40 C39 52.7(5) . . . . ?
P1 C35 C40 C39 176.5(3) . . . . ?
C1 P1 C41 C42 171.2(2) . . . . ?
C35 P1 C41 C42 59.6(3) . . . . ?
Au1 P1 C41 C42 -59.3(2) . . . . ?
C1 P1 C41 C46 -66.7(2) . . . . ?
C35 P1 C41 C46 -178.2(2) . . . . ?
Au1 P1 C41 C46 62.8(2) . . . . ?
C46 C41 C42 C43 54.1(3) . . . . ?
P1 C41 C42 C43 173.7(2) . . . . ?
C41 C42 C43 C44 -55.8(4) . . . . ?
C42 C43 C44 C45 56.5(4) . . . . ?
C43 C44 C45 C46 -56.0(4) . . . . ?
C44 C45 C46 C41 55.3(4) . . . . ?
C42 C41 C46 C45 -54.4(4) . . . . ?
P1 C41 C46 C45 -177.8(2) . . . . ?
